data_1530680
loop_
_publ_author_name
'Saine, M.C.'

_publ_section_title
;
 Synthese et Structure de K U2 O7 Monoclinique
;
_journal_name_full 'Journal of the Less-Common Metals'
_journal_page_first 361
_journal_page_last 365
_journal_volume 154
_journal_year 1989
_chemical_formula_sum 'K2 O7 U2'
_chemical_name_systematic 'K2 (U2 O7)'
_space_group_IT_number 4
_symmetry_space_group_name_Hall 'P 2yb'
_symmetry_space_group_name_H-M 'P 1 21 1'
_cell_angle_alpha 90
_cell_angle_beta 109.69
_cell_angle_gamma 90
_cell_formula_units_Z 2
_cell_length_a 6.931
_cell_length_b 7.69
_cell_length_c 6.984
_cell_volume 350.478
_citation_journal_id_ASTM JCOMAH
_cod_data_source_file Saine_JCOMAH_1989_1828.cif
_cod_data_source_block K2O7U2
_cod_original_cell_volume 350.4777
_cod_database_code 1530680

loop_
_symmetry_equiv_pos_as_xyz
x,y,z
-x,y+1/2,-z

loop_
_atom_site_label
_atom_site_type_symbol
_atom_site_fract_x
_atom_site_fract_y
_atom_site_fract_z
_atom_site_occupancy
_atom_site_U_iso_or_equiv
O6 O-2 0.1211 -0.0089 0.2998 1 0.0
K1 K+1 0.5175 -0.0068 0.5037 1 0.0
U1 U+6 0.0257 0 0.007 1 0.0
O1 O-2 0.1281 0.2598 -0.0216 1 0.0
O2 O-2 0.3495 -0.015 0.0239 1 0.0
O7 O-2 0.7172 0.0829 -0.0052 1 0.0
O4 O-2 0.6203 0.738 0.2896 1 0.0
K2 K+1 -0.0238 0.2389 0.4899 1 0.0
O5 O-2 0.5667 0.268 0.2906 1 0.0
O3 O-2 0.0717 0.4908 0.2742 1 0.0
U2 U+6 0.4723 0.2486 0.0002 1 0.0
